data_1574570
loop_
_publ_author_name
'Abusa, Yao'
'Greenfield, Joshua'
'Viswanathan, Gayatri'
'Goswami, Smitakshi'
'Ross, Emma'
'Yox, Philip'
'Oppong, Richeal'
'Ojo, Iyanu'
'Liu, Jifeng'
'Ozarowski, Andrew'
'Kovnir, Kirill'

_publ_section_title
;
 A competition between 2D and 3D magnetic orderings in novel mixed valent
 copper frameworks
;
_journal_issue 24
_journal_name_full 'Chemical Science'
_journal_page_first 11027
_journal_page_last 11038
_journal_paper_doi 10.1039/D5SC00548E
_journal_volume 16
_journal_year 2025
_chemical_formula_moiety NH4Cu5Br4(COOH)4
_chemical_formula_sum 'C4 H8 Br4 Cu5 N O8'
_chemical_formula_weight 835.45
_chemical_name_systematic 'Ammonium copper bromine formate'
_space_group_crystal_system monoclinic
_space_group_IT_number 12
_space_group_name_Hall '-C 2y'
_space_group_name_H-M_alt 'C 1 2/m 1'
_atom_sites_solution_hydrogens mixed
_audit_creation_method SHELXL-2018/3
_audit_update_record
;
2024-12-24 deposited with the CCDC.	2025-05-05 downloaded from the CCDC.
;
_cell_angle_alpha 90
_cell_angle_beta 103.2430(10)
_cell_angle_gamma 90
_cell_formula_units_Z 4
_cell_length_a 11.4744(9)
_cell_length_b 11.4780(9)
_cell_length_c 12.5186(10)
_cell_measurement_reflns_used 13134
_cell_measurement_temperature 100(2)
_cell_measurement_theta_max 30.602
_cell_measurement_theta_min 1.671
_cell_volume 1604.9(2)
_computing_structure_refinement 'SHELXL-2018/3 (Sheldrick, 2018)'
_diffrn_ambient_temperature 100(2)
_diffrn_measured_fraction_theta_full 1.000
_diffrn_measured_fraction_theta_max 1.000
_diffrn_measurement_device_type 'Bruker Venture D8 photon CMOS detector'
_diffrn_measurement_method 'profile data \w scans'
_diffrn_radiation_type MoK\a
_diffrn_radiation_wavelength 0.71073
_diffrn_reflns_av_R_equivalents 0.0328
_diffrn_reflns_av_unetI/netI 0.0275
_diffrn_reflns_Laue_measured_fraction_full 1.000
_diffrn_reflns_Laue_measured_fraction_max 1.000
_diffrn_reflns_limit_h_max 16
_diffrn_reflns_limit_h_min -16
_diffrn_reflns_limit_k_max 16
_diffrn_reflns_limit_k_min -16
_diffrn_reflns_limit_l_max 17
_diffrn_reflns_limit_l_min -17
_diffrn_reflns_number 13134
_diffrn_reflns_point_group_measured_fraction_full 1.000
_diffrn_reflns_point_group_measured_fraction_max 1.000
_diffrn_reflns_theta_full 25.242
_diffrn_reflns_theta_max 30.602
_diffrn_reflns_theta_min 1.671
_diffrn_source 'fine-focus sealed tube'
_exptl_absorpt_coefficient_mu 16.507
_exptl_absorpt_correction_type multi-scan
_exptl_absorpt_process_details SADABS
_exptl_crystal_colour 'Dark yellow'
_exptl_crystal_density_diffrn 3.458
_exptl_crystal_description plate
_exptl_crystal_F_000 1552
_exptl_crystal_preparation 'Magnetic properties,Luminescent'
_exptl_crystal_recrystallization_method 'Re-crystallisation from solvent: formic acid and ethanol'
_exptl_crystal_size_max 0.065
_exptl_crystal_size_mid 0.041
_exptl_crystal_size_min 0.019
_exptl_transmission_factor_max 0.731
_exptl_transmission_factor_min 0.448
_refine_diff_density_max 0.729
_refine_diff_density_min -0.969
_refine_diff_density_rms 0.146
_refine_ls_extinction_coef 0.00039(3)
_refine_ls_extinction_expression Fc^*^=kFc[1+0.001xFc^2^\l^3^/sin(2\q)]^-1/4^
_refine_ls_extinction_method 'SHELXL-2018/3 (Sheldrick 2018)'
_refine_ls_goodness_of_fit_ref 1.063
_refine_ls_hydrogen_treatment mixed
_refine_ls_matrix_type full
_refine_ls_number_parameters 126
_refine_ls_number_reflns 2593
_refine_ls_number_restraints 5
_refine_ls_restrained_S_all 1.062
_refine_ls_R_factor_all 0.0426
_refine_ls_R_factor_gt 0.0233
_refine_ls_shift/su_max 0.001
_refine_ls_shift/su_mean 0.000
_refine_ls_structure_factor_coef Fsqd
_refine_ls_weighting_details 'w=1/[\s^2^(Fo^2^)+(0.0098P)^2^+8.7675P] where P=(Fo^2^+2Fc^2^)/3'
_refine_ls_weighting_scheme calc
_refine_ls_wR_factor_gt 0.0489
_refine_ls_wR_factor_ref 0.0561
_reflns_Friedel_coverage 0.000
_reflns_number_gt 1648
_reflns_number_total 2593
_reflns_threshold_expression 'I > 2\s(I)'
_cod_data_source_file d5sc00548e2.cif
_cod_data_source_block shelx
_cod_depositor_comments 'Adding full bibliography for 1574570--1574573.cif.'
_cod_original_sg_symbol_H-M 'C 2/m'
_cod_database_code 1574570
_shelx_shelxl_version_number 2018/3
_shelx_space_group_comment
;
The symmetry employed for this shelxl refinement is uniquely defined
by the following loop, which should always be used as a source of
symmetry information in preference to the above space-group names.
They are only intended as comments.
;
_shelx_estimated_absorpt_t_min 0.413
_shelx_estimated_absorpt_t_max 0.744

loop_
_space_group_symop_operation_xyz
'x, y, z'
'-x, y, -z'
'x+1/2, y+1/2, z'
'-x+1/2, y+1/2, -z'
'-x, -y, -z'
'x, -y, z'
'-x+1/2, -y+1/2, -z'
'x+1/2, -y+1/2, z'

loop_
_atom_site_label
_atom_site_type_symbol
_atom_site_fract_x
_atom_site_fract_y
_atom_site_fract_z
_atom_site_U_iso_or_equiv
_atom_site_adp_type
_atom_site_occupancy
_atom_site_site_symmetry_order
_atom_site_calc_flag
_atom_site_refinement_flags_posn
_atom_site_refinement_flags_adp
_atom_site_refinement_flags_occupancy
_atom_site_disorder_assembly
_atom_site_disorder_group
Br1 Br 0.59723(2) 0.75053(3) 0.38902(2) 0.01055(7) Uani 1 1 d . . . . .
Br2 Br 0.34403(4) 0.500000 0.37449(4) 0.01044(11) Uani 1 2 d S T P . .
Br3 Br 0.15681(4) 0.500000 0.62548(4) 0.01061(11) Uani 1 2 d S T P . .
Cu1 Cu 0.54197(3) 0.75000(4) 0.16769(3) 0.00697(8) Uani 1 1 d . . . . .
Cu3 Cu 0.25095(7) 0.61396(5) 0.50027(6) 0.01808(12) Uani 0.75 1 d . . P . .
Cu2 Cu 0.000000 0.38658(9) 0.500000 0.0184(2) Uani 0.75 2 d S T P . .
Cu4 Cu 0.500000 0.61468(8) 0.500000 0.0181(2) Uani 0.75 2 d S T P . .
O2 O 0.6014(2) 0.5955(2) 0.1430(2) 0.0106(5) Uani 1 1 d . . . . .
O3 O 0.3813(2) 0.6847(2) 0.14282(19) 0.0098(4) Uani 1 1 d . . . . .
O4 O 0.1901(2) 0.6845(2) 0.1432(2) 0.0110(5) Uani 1 1 d . . . . .
O1 O 0.4706(2) 0.9041(2) 0.1431(2) 0.0104(5) Uani 1 1 d . . . . .
C1 C 0.5200(4) 1.000000 0.1763(4) 0.0092(9) Uani 1 2 d S T P . .
H1 H 0.595464 1.000001 0.227065 0.011 Uiso 1 2 calc R U P . .
C3 C 0.2937(3) 0.7256(3) 0.1754(3) 0.0087(6) Uani 1 1 d . . . . .
H3 H 0.306199 0.788959 0.225563 0.010 Uiso 1 1 calc R U . . .
C2 C 0.5692(4) 0.500000 0.1759(4) 0.0104(9) Uani 1 2 d S T P . .
H2 H 0.519248 0.499999 0.226889 0.013 Uiso 1 2 calc R U P . .
N1 N 0.2494(4) 0.500000 -0.0008(4) 0.0100(6) Uani 1 2 d DS T P . .
H4 H 0.298(5) 0.460(5) -0.033(6) 0.012 Uiso 0.5 1 d D U P . .
H5 H 0.234(7) 0.558(5) 0.041(5) 0.012 Uiso 0.5 1 d D U P . .
H6 H 0.180(3) 0.468(5) -0.038(5) 0.012 Uiso 0.5 1 d D U P . .
H7 H 0.312(3) 0.500000 0.055(3) 0.012 Uiso 1 2 d DS U P . .

loop_
_atom_site_aniso_label
_atom_site_aniso_U_11
_atom_site_aniso_U_22
_atom_site_aniso_U_33
_atom_site_aniso_U_23
_atom_site_aniso_U_13
_atom_site_aniso_U_12
Br1 0.01174(13) 0.01206(14) 0.00782(13) 0.00012(15) 0.00216(10) -0.00004(17)
Br2 0.0103(2) 0.0116(2) 0.0096(2) 0.000 0.00246(18) 0.000
Br3 0.0109(2) 0.0117(2) 0.0093(2) 0.000 0.00252(18) 0.000
Cu1 0.00682(15) 0.00451(15) 0.00992(17) 0.00008(18) 0.00263(12) 0.00033(17)
Cu3 0.0177(3) 0.0216(3) 0.0162(3) -0.0004(3) 0.0064(2) -0.0006(3)
Cu2 0.0159(4) 0.0215(5) 0.0169(5) 0.000 0.0016(4) 0.000
Cu4 0.0154(4) 0.0216(5) 0.0165(5) 0.000 0.0019(4) 0.000
O2 0.0105(11) 0.0075(11) 0.0152(12) -0.0003(9) 0.0061(9) -0.0014(9)
O3 0.0091(10) 0.0082(11) 0.0123(11) -0.0019(9) 0.0028(9) -0.0008(9)
O4 0.0100(10) 0.0084(11) 0.0152(12) -0.0022(9) 0.0043(9) -0.0001(9)
O1 0.0092(11) 0.0074(11) 0.0141(12) 0.0000(9) 0.0017(9) -0.0010(9)
C1 0.010(2) 0.0022(18) 0.016(2) 0.000 0.0047(18) 0.000
C3 0.0085(13) 0.0076(16) 0.0097(14) 0.0005(10) 0.0014(11) 0.0010(11)
C2 0.010(2) 0.010(2) 0.013(2) 0.000 0.0056(18) 0.000
N1 0.0085(15) 0.0096(16) 0.0113(17) 0.000 0.0009(13) 0.000

loop_
_atom_type_symbol
_atom_type_description
_atom_type_scat_dispersion_real
_atom_type_scat_dispersion_imag
_atom_type_scat_source
C C 0.0033 0.0016 'International Tables Vol C Tables 4.2.6.8 and 6.1.1.4'
H H 0.0000 0.0000 'International Tables Vol C Tables 4.2.6.8 and 6.1.1.4'
O O 0.0106 0.0060 'International Tables Vol C Tables 4.2.6.8 and 6.1.1.4'
Cu Cu 0.3201 1.2651 'International Tables Vol C Tables 4.2.6.8 and 6.1.1.4'
Br Br -0.2901 2.4595 'International Tables Vol C Tables 4.2.6.8 and 6.1.1.4'
N N 0.0061 0.0033 'International Tables Vol C Tables 4.2.6.8 and 6.1.1.4'

loop_
_geom_angle_atom_site_label_1
_geom_angle_atom_site_label_2
_geom_angle_atom_site_label_3
_geom_angle
_geom_angle_site_symmetry_1
_geom_angle_site_symmetry_3
_geom_angle_publ_flag
Cu3 Br1 Cu4 69.35(2) 2_656 . ?
Cu3 Br1 Cu2 114.97(2) 2_656 3 ?
Cu4 Br1 Cu2 76.74(2) . 3 ?
Cu3 Br1 Cu3 76.76(2) 2_656 8_565 ?
Cu4 Br1 Cu3 114.88(2) . 8_565 ?
Cu2 Br1 Cu3 69.77(2) 3 8_565 ?
Cu3 Br1 Cu1 122.39(2) 2_656 . ?
Cu4 Br1 Cu1 122.467(18) . . ?
Cu2 Br1 Cu1 122.638(18) 3 . ?
Cu3 Br1 Cu1 122.65(2) 8_565 . ?
Cu3 Br2 Cu3 63.95(3) . 6_565 ?
Cu3 Br2 Cu4 103.44(3) . 5_666 ?
Cu3 Br2 Cu4 70.66(2) 6_565 5_666 ?
Cu3 Br2 Cu4 70.66(2) . . ?
Cu3 Br2 Cu4 103.44(3) 6_565 . ?
Cu4 Br2 Cu4 64.31(4) 5_666 . ?
Cu2 Br3 Cu2 63.59(4) 5_566 . ?
Cu2 Br3 Cu3 71.24(2) 5_566 . ?
Cu2 Br3 Cu3 103.65(3) . . ?
Cu2 Br3 Cu3 103.65(3) 5_566 6_565 ?
Cu2 Br3 Cu3 71.24(2) . 6_565 ?
Cu3 Br3 Cu3 63.90(3) . 6_565 ?
O1 Cu1 O4 88.56(10) . 8_565 ?
O1 Cu1 O3 88.60(10) . . ?
O4 Cu1 O3 162.22(10) 8_565 . ?
O1 Cu1 O2 162.25(10) . . ?
O4 Cu1 O2 88.65(10) 8_565 . ?
O3 Cu1 O2 88.73(10) . . ?
O1 Cu1 Br1 98.75(7) . . ?
O4 Cu1 Br1 98.79(7) 8_565 . ?
O3 Cu1 Br1 98.99(7) . . ?
O2 Cu1 Br1 98.99(7) . . ?
Br2 Cu3 Br3 116.08(2) . . ?
Br2 Cu3 Br1 109.62(3) . 2_656 ?
Br3 Cu3 Br1 109.21(3) . 2_656 ?
Br2 Cu3 Br1 108.95(3) . 8_465 ?
Br3 Cu3 Br1 108.96(3) . 8_465 ?
Br1 Cu3 Br1 103.24(2) 2_656 8_465 ?
Br2 Cu3 Cu3 58.025(16) . 6_565 ?
Br3 Cu3 Cu3 58.051(16) . 6_565 ?
Br1 Cu3 Cu3 128.625(17) 2_656 6_565 ?
Br1 Cu3 Cu3 128.132(17) 8_465 6_565 ?
Br2 Cu3 Cu4 54.72(2) . . ?
Br3 Cu3 Cu4 125.77(3) . . ?
Br1 Cu3 Cu4 55.36(2) 2_656 . ?
Br1 Cu3 Cu4 124.83(3) 8_465 . ?
Cu3 Cu3 Cu4 90.16(2) 6_565 . ?
Br2 Cu3 Cu2 125.21(3) . 5_566 ?
Br3 Cu3 Cu2 54.36(2) . 5_566 ?
Br1 Cu3 Cu2 124.70(3) 2_656 5_566 ?
Br1 Cu3 Cu2 55.05(2) 8_465 5_566 ?
Cu3 Cu3 Cu2 89.88(2) 6_565 5_566 ?
Cu4 Cu3 Cu2 179.86(3) . 5_566 ?
Br3 Cu2 Br3 116.41(4) . 5_566 ?
Br3 Cu2 Br1 109.135(13) . 3_445 ?
Br3 Cu2 Br1 109.062(14) 5_566 3_445 ?
Br3 Cu2 Br1 109.061(14) . 4_546 ?
Br3 Cu2 Br1 109.134(13) 5_566 4_546 ?
Br1 Cu2 Br1 103.22(4) 3_445 4_546 ?
Br3 Cu2 Cu2 58.21(2) . 5_566 ?
Br3 Cu2 Cu2 58.21(2) 5_566 5_566 ?
Br1 Cu2 Cu2 128.39(2) 3_445 5_566 ?
Br1 Cu2 Cu2 128.389(19) 4_546 5_566 ?
Br3 Cu2 Cu3 125.77(3) . 5_566 ?
Br3 Cu2 Cu3 54.397(18) 5_566 5_566 ?
Br1 Cu2 Cu3 124.63(3) 3_445 5_566 ?
Br1 Cu2 Cu3 55.183(16) 4_546 5_566 ?
Cu2 Cu2 Cu3 90.13(2) 5_566 5_566 ?
Br3 Cu2 Cu3 54.398(18) . 6_565 ?
Br3 Cu2 Cu3 125.77(3) 5_566 6_565 ?
Br1 Cu2 Cu3 55.183(16) 3_445 6_565 ?
Br1 Cu2 Cu3 124.63(3) 4_546 6_565 ?
Cu2 Cu2 Cu3 90.13(2) 5_566 6_565 ?
Cu3 Cu2 Cu3 179.75(5) 5_566 6_565 ?
Br2 Cu4 Br2 115.68(4) 5_666 . ?
Br2 Cu4 Br1 109.105(14) 5_666 2_656 ?
Br2 Cu4 Br1 109.461(13) . 2_656 ?
Br2 Cu4 Br1 109.462(13) 5_666 . ?
Br2 Cu4 Br1 109.105(14) . . ?
Br1 Cu4 Br1 103.30(4) 2_656 . ?
Br2 Cu4 Cu4 57.84(2) 5_666 5_666 ?
Br2 Cu4 Cu4 57.84(2) . 5_666 ?
Br1 Cu4 Cu4 128.35(2) 2_656 5_666 ?
Br1 Cu4 Cu4 128.349(19) . 5_666 ?
Br2 Cu4 Cu3 54.626(18) 5_666 2_656 ?
Br2 Cu4 Cu3 125.16(3) . 2_656 ?
Br1 Cu4 Cu3 124.95(3) 2_656 2_656 ?
Br1 Cu4 Cu3 55.293(16) . 2_656 ?
Cu4 Cu4 Cu3 89.84(2) 5_666 2_656 ?
Br2 Cu4 Cu3 125.16(3) 5_666 . ?
Br2 Cu4 Cu3 54.625(18) . . ?
Br1 Cu4 Cu3 55.293(16) 2_656 . ?
Br1 Cu4 Cu3 124.96(3) . . ?
Cu4 Cu4 Cu3 89.84(2) 5_666 . ?
Cu3 Cu4 Cu3 179.67(5) 2_656 . ?
C2 O2 Cu1 127.0(2) . . ?
C3 O3 Cu1 127.0(2) . . ?
C3 O4 Cu1 126.9(2) . 8_465 ?
C1 O1 Cu1 126.8(2) . . ?
O1 C1 O1 121.1(4) 6_575 . ?
O1 C1 H1 119.4 6_575 . ?
O1 C1 H1 119.4 . . ?
O4 C3 O3 121.5(3) . . ?
O4 C3 H3 119.2 . . ?
O3 C3 H3 119.2 . . ?
O2 C2 O2 121.5(4) . 6_565 ?
O2 C2 H2 119.2 . . ?
O2 C2 H2 119.2 6_565 . ?
H7 N1 H5 77(5) . . ?
H7 N1 H4 83(5) . . ?
H5 N1 H4 152(6) . . ?
H7 N1 H6 151(5) . . ?
H5 N1 H6 110(6) . . ?
H4 N1 H6 97(6) . . ?
H7 N1 H4 83(5) . . ?
H5 N1 H4 152(6) . . ?
H4 N1 H4 0(4) . . ?
H6 N1 H4 97(6) . . ?
H7 N1 H5 77(5) . . ?
H5 N1 H5 0(6) . . ?
H4 N1 H5 152(6) . . ?
H6 N1 H5 110(6) . . ?
H4 N1 H5 152(6) . . ?
H7 N1 H6 151(5) . . ?
H5 N1 H6 110(6) . . ?
H4 N1 H6 97(6) . . ?
H6 N1 H6 0(7) . . ?
H4 N1 H6 97(6) . . ?
H5 N1 H6 110(6) . . ?
H7 N1 H7 0(3) . . ?
H5 N1 H7 77(5) . . ?
H4 N1 H7 83(5) . . ?
H6 N1 H7 151(5) . . ?
H4 N1 H7 83(5) . . ?
H5 N1 H7 77(5) . . ?
H6 N1 H7 151(5) . . ?
H7 N1 H4 83(5) . 6_565 ?
H5 N1 H4 96(6) . 6_565 ?
H4 N1 H4 62(9) . 6_565 ?
H6 N1 H4 123(7) . 6_565 ?
H4 N1 H4 62(9) . 6_565 ?
H5 N1 H4 96(6) . 6_565 ?
H6 N1 H4 123(7) . 6_565 ?
H7 N1 H4 83(5) . 6_565 ?
H7 N1 H5 77(5) . 6_565 ?
H5 N1 H5 97(10) . 6_565 ?
H4 N1 H5 96(6) . 6_565 ?
H6 N1 H5 74(6) . 6_565 ?
H4 N1 H5 96(6) . 6_565 ?
H5 N1 H5 97(10) . 6_565 ?
H6 N1 H5 74(6) . 6_565 ?
H7 N1 H5 77(5) . 6_565 ?
H4 N1 H5 152(6) 6_565 6_565 ?
H7 N1 H6 151(5) . 6_565 ?
H5 N1 H6 74(6) . 6_565 ?
H4 N1 H6 123(7) . 6_565 ?
H6 N1 H6 48(8) . 6_565 ?
H4 N1 H6 123(7) . 6_565 ?
H5 N1 H6 74(6) . 6_565 ?
H6 N1 H6 48(8) . 6_565 ?
H7 N1 H6 151(5) . 6_565 ?
H4 N1 H6 97(6) 6_565 6_565 ?
H5 N1 H6 110(6) 6_565 6_565 ?

loop_
_geom_bond_atom_site_label_1
_geom_bond_atom_site_label_2
_geom_bond_distance
_geom_bond_site_symmetry_2
_geom_bond_publ_flag
Br1 Cu3 2.5112(8) 2_656 ?
Br1 Cu4 2.5133(7) . ?
Br1 Cu2 2.5147(7) 3 ?
Br1 Cu3 2.5188(8) 8_565 ?
Br1 Cu1 2.6971(5) . ?
Br2 Cu3 2.4702(8) . ?
Br2 Cu3 2.4702(8) 6_565 ?
Br2 Cu4 2.4730(7) 5_666 ?
Br2 Cu4 2.4730(7) . ?
Br3 Cu2 2.4708(7) 5_566 ?
Br3 Cu2 2.4708(7) . ?
Br3 Cu3 2.4719(8) . ?
Br3 Cu3 2.4719(8) 6_565 ?
Cu1 O1 1.944(2) . ?
Cu1 O4 1.947(2) 8_565 ?
Cu1 O3 1.948(2) . ?
Cu1 O2 1.950(2) . ?
Cu3 Cu3 2.6162(12) 6_565 ?
Cu3 Cu4 2.8585(8) . ?
Cu3 Cu2 2.8788(8) 5_566 ?
Cu2 Cu2 2.604(2) 5_566 ?
Cu4 Cu4 2.632(2) 5_666 ?
O2 C2 1.256(3) . ?
O3 C3 1.259(4) . ?
O4 C3 1.256(4) . ?
O1 C1 1.263(3) . ?
C1 H1 0.9500 . ?
C3 H3 0.9500 . ?
C2 H2 0.9500 . ?
N1 H7 0.883(18) . ?
N1 H5 0.893(18) . ?
N1 H4 0.893(18) . ?
N1 H6 0.905(18) . ?
N1 H4 0.893(18) . ?
N1 H5 0.893(18) . ?
N1 H6 0.905(18) . ?
N1 H7 0.883(18) . ?
N1 H4 0.893(18) 6_565 ?
N1 H5 0.893(18) 6_565 ?
N1 H6 0.905(18) 6_565 ?
